data_1562916
loop_
_publ_author_name
'McMillen, Colin D.'
'Emirdag-Eanes, Mehtap'
'Stritzinger, Jared T.'
'Kolis, Joseph W.'

_publ_section_title
;
 Hydrothermal synthesis of new rare earth silicate fluorides: A novel
 class of polar materials
;
_journal_name_full 'Journal of Solid State Chemistry'
_journal_page_first 155
_journal_page_last 160
_journal_paper_doi 10.1016/j.jssc.2012.02.057
_journal_volume 195
_journal_year 2012
_chemical_formula_sum 'Ba2 F5 O8 Si2 Y3'
_chemical_formula_weight 820.59
_space_group_IT_number 32
_space_group_name_Hall 'P 2 -2ab'
_space_group_name_H-M_alt 'P b a 2'
_symmetry_cell_setting orthorhombic
_symmetry_space_group_name_H-M 'P b a 2'
_atom_sites_solution_hydrogens none
_atom_sites_solution_primary direct
_atom_sites_solution_secondary difmap
_audit_creation_method SHELXL-97
_cell_angle_alpha 90.00
_cell_angle_beta 90.00
_cell_angle_gamma 90.00
_cell_formula_units_Z 2
_cell_length_a 8.8864(18)
_cell_length_b 12.764(3)
_cell_length_c 5.0843(10)
_cell_measurement_reflns_used 3365
_cell_measurement_temperature 293(2)
_cell_measurement_theta_max 26.3449
_cell_measurement_theta_min 2.7928
_cell_volume 576.7(2)
_computing_cell_refinement 'CrystalClear (Rigaku/MSC, 1999)'
_computing_data_collection 'CrystalClear (Rigaku/MSC, 1999)'
_computing_data_reduction 'CrystalClear (Rigaku/MSC, 1999)'
_computing_molecular_graphics 'SHELXTL (Bruker-AXS, 1999)'
_computing_publication_material 'SHELXTL (Bruker-AXS, 1999)'
_computing_structure_refinement 'SHELXTL (Bruker-AXS, 1999)'
_computing_structure_solution 'SHELXTL (Bruker-AXS, 1999)'
_diffrn_ambient_temperature 293(2)
_diffrn_detector_area_resol_mean 14.6199
_diffrn_measured_fraction_theta_full 1.000
_diffrn_measured_fraction_theta_max 1.000
_diffrn_measurement_device_type 'Rigaku AFC8S'
_diffrn_measurement_method '\w scans'
_diffrn_radiation_monochromator graphite
_diffrn_radiation_source 'fine-focus sealed tube'
_diffrn_radiation_type MoK\a
_diffrn_radiation_wavelength 0.71073
_diffrn_reflns_av_R_equivalents 0.0510
_diffrn_reflns_av_sigmaI/netI 0.0418
_diffrn_reflns_limit_h_max 11
_diffrn_reflns_limit_h_min -11
_diffrn_reflns_limit_k_max 15
_diffrn_reflns_limit_k_min -15
_diffrn_reflns_limit_l_max 6
_diffrn_reflns_limit_l_min -6
_diffrn_reflns_number 5016
_diffrn_reflns_theta_full 26.34
_diffrn_reflns_theta_max 26.34
_diffrn_reflns_theta_min 2.79
_diffrn_standards_decay_% 0
_diffrn_standards_interval_count 0
_diffrn_standards_interval_time 0
_diffrn_standards_number 0
_exptl_absorpt_coefficient_mu 21.966
_exptl_absorpt_correction_T_max 1.0000
_exptl_absorpt_correction_T_min 0.6633
_exptl_absorpt_correction_type multi-scan
_exptl_absorpt_process_details 'REQAB, CrystalClear'
_exptl_crystal_colour colorless
_exptl_crystal_density_diffrn 4.726
_exptl_crystal_density_method 'not measured'
_exptl_crystal_description rod
_exptl_crystal_F_000 732
_exptl_crystal_size_max 0.25
_exptl_crystal_size_mid 0.15
_exptl_crystal_size_min 0.10
_refine_diff_density_max 1.109
_refine_diff_density_min -0.962
_refine_diff_density_rms 0.215
_refine_ls_abs_structure_details 'Flack H D (1983), Acta Cryst. A39, 876-881'
_refine_ls_abs_structure_Flack -0.027(11)
_refine_ls_extinction_coef 0.0097(6)
_refine_ls_extinction_expression Fc^*^=kFc[1+0.001xFc^2^\l^3^/sin(2\q)]^-1/4^
_refine_ls_extinction_method SHELXL
_refine_ls_goodness_of_fit_ref 1.124
_refine_ls_hydrogen_treatment none
_refine_ls_matrix_type full
_refine_ls_number_parameters 93
_refine_ls_number_reflns 1159
_refine_ls_number_restraints 1
_refine_ls_restrained_S_all 1.124
_refine_ls_R_factor_all 0.0286
_refine_ls_R_factor_gt 0.0273
_refine_ls_shift/su_max 0.000
_refine_ls_shift/su_mean 0.000
_refine_ls_structure_factor_coef Fsqd
_refine_ls_weighting_details 'calc w=1/[\s^2^(Fo^2^)+(0.0262P)^2^+0.0000P] where P=(Fo^2^+2Fc^2^)/3'
_refine_ls_weighting_scheme calc
_refine_ls_wR_factor_gt 0.0601
_refine_ls_wR_factor_ref 0.0606
_reflns_number_gt 1123
_reflns_number_total 1159
_reflns_threshold_expression >2sigma(I)
_cod_data_source_file JSSC-2012-195-155.cif
_cod_data_source_block jts105pba2
_cod_original_sg_symbol_H-M Pba2
_cod_database_code 1562916

loop_
_symmetry_equiv_pos_as_xyz
'x, y, z'
'-x, -y, z'
'x+1/2, -y+1/2, z'
'-x+1/2, y+1/2, z'

loop_
_atom_site_label
_atom_site_type_symbol
_atom_site_fract_x
_atom_site_fract_y
_atom_site_fract_z
_atom_site_U_iso_or_equiv
_atom_site_adp_type
_atom_site_occupancy
_atom_site_symmetry_multiplicity
_atom_site_calc_flag
_atom_site_refinement_flags
_atom_site_disorder_assembly
_atom_site_disorder_group
Ba1 Ba 0.84970(4) 0.28851(3) 0.14144(11) 0.01369(16) Uani 1 1 d . . .
Y1 Y 1.0000 0.0000 0.1324(2) 0.0094(2) Uani 1 2 d S . .
Y2 Y 0.82223(8) 0.56110(5) -0.29884(14) 0.0105(2) Uani 1 1 d . . .
F3 F 1.0000 0.5000 -0.0035(18) 0.0298(18) Uani 1 2 d S . .
O1 O 0.9220(6) -0.1419(5) 0.3807(12) 0.0157(13) Uani 1 1 d . . .
F1 F 0.9384(5) 0.4124(4) -0.4857(10) 0.0182(11) Uani 1 1 d . . .
O2 O 0.6858(6) 0.4250(4) -0.1477(11) 0.0110(12) Uani 1 1 d . . .
O3 O 0.5900(6) 0.6271(4) -0.1821(11) 0.0129(12) Uani 1 1 d . . .
O4 O 0.8809(6) 0.7266(4) -0.2044(12) 0.0130(13) Uani 1 1 d . . .
Si1 Si 0.9258(2) -0.15707(15) 0.6956(4) 0.0092(4) Uani 1 1 d . . .
F2 F 0.7319(6) 0.5740(4) -0.7094(10) 0.0224(11) Uani 1 1 d . . .

loop_
_atom_site_aniso_label
_atom_site_aniso_U_11
_atom_site_aniso_U_22
_atom_site_aniso_U_33
_atom_site_aniso_U_23
_atom_site_aniso_U_13
_atom_site_aniso_U_12
Ba1 0.0133(2) 0.0143(2) 0.0135(3) -0.0036(2) -0.0023(2) 0.00275(16)
Y1 0.0095(4) 0.0101(4) 0.0087(5) 0.000 0.000 -0.0004(3)
Y2 0.0091(3) 0.0088(3) 0.0137(5) 0.0003(3) 0.0001(3) 0.0003(3)
F3 0.020(4) 0.037(4) 0.033(5) 0.000 0.000 0.002(4)
O1 0.016(3) 0.021(3) 0.011(3) 0.002(2) 0.000(2) -0.002(3)
F1 0.016(2) 0.019(3) 0.020(3) -0.010(2) -0.006(2) 0.001(2)
O2 0.012(3) 0.013(3) 0.008(3) -0.003(2) -0.001(2) -0.002(2)
O3 0.010(3) 0.017(3) 0.012(3) 0.000(2) 0.001(2) -0.001(2)
O4 0.014(3) 0.004(3) 0.022(4) 0.000(2) -0.002(3) 0.002(2)
Si1 0.0084(9) 0.0101(9) 0.0093(12) 0.0002(8) 0.0006(8) -0.0006(7)
F2 0.020(3) 0.027(3) 0.021(3) 0.001(2) -0.004(2) -0.001(2)

loop_
_atom_type_symbol
_atom_type_description
_atom_type_scat_dispersion_real
_atom_type_scat_dispersion_imag
_atom_type_scat_source
O O 0.0106 0.0060 'International Tables Vol C Tables 4.2.6.8 and 6.1.1.4'
F F 0.0171 0.0103 'International Tables Vol C Tables 4.2.6.8 and 6.1.1.4'
Y Y -2.7962 3.5667 'International Tables Vol C Tables 4.2.6.8 and 6.1.1.4'
Ba Ba -0.3244 2.2819 'International Tables Vol C Tables 4.2.6.8 and 6.1.1.4'
Si Si 0.0817 0.0704 'International Tables Vol C Tables 4.2.6.8 and 6.1.1.4'

loop_
_geom_angle_atom_site_label_1
_geom_angle_atom_site_label_2
_geom_angle_atom_site_label_3
_geom_angle
_geom_angle_site_symmetry_1
_geom_angle_site_symmetry_3
F1 Ba1 O3 148.65(15) 1_556 4_645
F1 Ba1 O2 99.69(15) 1_556 .
O3 Ba1 O2 105.56(17) 4_645 .
F1 Ba1 O4 148.23(15) 1_556 4_645
O3 Ba1 O4 63.11(16) 4_645 4_645
O2 Ba1 O4 56.57(16) . 4_645
F1 Ba1 O1 75.81(16) 1_556 4_655
O3 Ba1 O1 132.02(17) 4_645 4_655
O2 Ba1 O1 64.81(17) . 4_655
O4 Ba1 O1 74.75(17) 4_645 4_655
F1 Ba1 F2 117.12(16) 1_556 4_646
O3 Ba1 F2 59.49(16) 4_645 4_646
O2 Ba1 F2 127.49(16) . 4_646
O4 Ba1 F2 73.70(15) 4_645 4_646
O1 Ba1 F2 88.33(16) 4_655 4_646
F1 Ba1 O4 103.12(15) 1_556 2_765
O3 Ba1 O4 55.18(16) 4_645 2_765
O2 Ba1 O4 98.85(16) . 2_765
O4 Ba1 O4 101.44(18) 4_645 2_765
O1 Ba1 O4 162.78(16) 4_655 2_765
F2 Ba1 O4 106.93(14) 4_646 2_765
F1 Ba1 O1 83.04(15) 1_556 2_755
O3 Ba1 O1 68.76(16) 4_645 2_755
O2 Ba1 O1 168.78(16) . 2_755
O4 Ba1 O1 124.61(15) 4_645 2_755
O1 Ba1 O1 126.3(2) 4_655 2_755
F2 Ba1 O1 58.87(15) 4_646 2_755
O4 Ba1 O1 69.94(16) 2_765 2_755
F1 Ba1 F3 60.8(2) 1_556 .
O3 Ba1 F3 115.82(19) 4_645 .
O2 Ba1 F3 62.75(14) . .
O4 Ba1 F3 114.18(18) 4_645 .
O1 Ba1 F3 101.27(14) 4_655 .
F2 Ba1 F3 168.81(10) 4_646 .
O4 Ba1 F3 64.51(14) 2_765 .
O1 Ba1 F3 110.25(12) 2_755 .
F1 Ba1 Si1 125.50(11) 1_556 4_654
O3 Ba1 Si1 83.83(12) 4_645 4_654
O2 Ba1 Si1 28.42(12) . 4_654
O4 Ba1 Si1 28.15(11) 4_645 4_654
O1 Ba1 Si1 67.12(12) 4_655 4_654
F2 Ba1 Si1 100.64(11) 4_646 4_654
O4 Ba1 Si1 101.43(12) 2_765 4_654
O1 Ba1 Si1 151.40(12) 2_755 4_654
F3 Ba1 Si1 88.51(12) . 4_654
F1 Ba1 Si1 126.92(11) 1_556 2_754
O3 Ba1 Si1 27.35(12) 4_645 2_754
O2 Ba1 Si1 105.50(12) . 2_754
O4 Ba1 Si1 82.76(12) 4_645 2_754
O1 Ba1 Si1 157.23(13) 4_655 2_754
F2 Ba1 Si1 81.90(10) 4_646 2_754
O4 Ba1 Si1 27.92(11) 2_765 2_754
O1 Ba1 Si1 64.84(12) 2_755 2_754
F3 Ba1 Si1 91.04(12) . 2_754
Si1 Ba1 Si1 94.44(6) 4_654 2_754
F1 Ba1 Si1 62.72(11) 1_556 4_655
O3 Ba1 Si1 136.24(13) 4_645 4_655
O2 Ba1 Si1 86.45(12) . 4_655
O4 Ba1 Si1 92.61(12) 4_645 4_655
O1 Ba1 Si1 22.86(12) 4_655 4_655
F2 Ba1 Si1 79.59(10) 4_646 4_655
O4 Ba1 Si1 165.66(12) 2_765 4_655
O1 Ba1 Si1 104.36(12) 2_755 4_655
F3 Ba1 Si1 107.15(13) . 4_655
Si1 Ba1 Si1 89.60(5) 4_654 4_655
Si1 Ba1 Si1 161.48(3) 2_754 4_655
O1 Y1 O1 113.9(3) 2_755 .
O1 Y1 O2 148.06(19) 2_755 4_645
O1 Y1 O2 78.7(2) . 4_645
O1 Y1 O2 78.7(2) 2_755 3
O1 Y1 O2 148.06(19) . 3
O2 Y1 O2 106.5(3) 4_645 3
O1 Y1 F2 82.4(2) 2_755 3_556
O1 Y1 F2 76.52(19) . 3_556
O2 Y1 F2 129.49(19) 4_645 3_556
O2 Y1 F2 76.34(18) 3 3_556
O1 Y1 F2 76.52(19) 2_755 4_646
O1 Y1 F2 82.4(2) . 4_646
O2 Y1 F2 76.34(18) 4_645 4_646
O2 Y1 F2 129.49(19) 3 4_646
F2 Y1 F2 140.9(3) 3_556 4_646
O1 Y1 O3 142.0(2) 2_755 3
O1 Y1 O3 86.25(19) . 3
O2 Y1 O3 64.12(19) 4_645 3
O2 Y1 O3 69.16(19) 3 3
F2 Y1 O3 70.95(18) 3_556 3
F2 Y1 O3 140.28(18) 4_646 3
O1 Y1 O3 86.25(19) 2_755 4_645
O1 Y1 O3 142.0(2) . 4_645
O2 Y1 O3 69.16(19) 4_645 4_645
O2 Y1 O3 64.12(19) 3 4_645
F2 Y1 O3 140.28(18) 3_556 4_645
F2 Y1 O3 70.95(18) 4_646 4_645
O3 Y1 O3 97.0(3) 3 4_645
O1 Y1 Si1 166.44(16) 2_755 1_554
O1 Y1 Si1 79.55(15) . 1_554
O2 Y1 Si1 32.25(13) 4_645 1_554
O2 Y1 Si1 88.78(15) 3 1_554
F2 Y1 Si1 99.76(14) 3_556 1_554
F2 Y1 Si1 108.37(13) 4_646 1_554
O3 Y1 Si1 31.94(13) 3 1_554
O3 Y1 Si1 83.59(14) 4_645 1_554
O1 Y1 Si1 79.55(15) 2_755 2_754
O1 Y1 Si1 166.44(16) . 2_754
O2 Y1 Si1 88.78(15) 4_645 2_754
O2 Y1 Si1 32.25(13) 3 2_754
F2 Y1 Si1 108.37(13) 3_556 2_754
F2 Y1 Si1 99.76(14) 4_646 2_754
O3 Y1 Si1 83.59(14) 3 2_754
O3 Y1 Si1 31.94(13) 4_645 2_754
Si1 Y1 Si1 87.09(8) 1_554 2_754
O1 Y1 Y2 113.03(15) 2_755 4_645
O1 Y1 Y2 104.89(15) . 4_645
O2 Y1 Y2 36.05(13) 4_645 4_645
O2 Y1 Y2 95.61(14) 3 4_645
F2 Y1 Y2 161.17(14) 3_556 4_645
F2 Y1 Y2 56.69(13) 4_646 4_645
O3 Y1 Y2 90.32(14) 3 4_645
O3 Y1 Y2 37.56(13) 4_645 4_645
Si1 Y1 Y2 62.66(4) 1_554 4_645
Si1 Y1 Y2 66.29(4) 2_754 4_645
O1 Y1 Y2 104.89(15) 2_755 3
O1 Y1 Y2 113.03(15) . 3
O2 Y1 Y2 95.61(14) 4_645 3
O2 Y1 Y2 36.05(13) 3 3
F2 Y1 Y2 56.69(13) 3_556 3
F2 Y1 Y2 161.17(14) 4_646 3
O3 Y1 Y2 37.56(13) 3 3
O3 Y1 Y2 90.32(14) 4_645 3
Si1 Y1 Y2 66.29(4) 1_554 3
Si1 Y1 Y2 62.66(4) 2_754 3
Y2 Y1 Y2 107.09(4) 4_645 3
O4 Y2 F2 102.4(2) . .
O4 Y2 O2 141.5(2) . .
F2 Y2 O2 100.47(19) . .
O4 Y2 O3 78.9(2) . .
F2 Y2 O3 83.82(19) . .
O2 Y2 O3 73.3(2) . .
O4 Y2 F3 91.15(16) . .
F2 Y2 F3 150.8(2) . .
O2 Y2 F3 83.47(16) . .
O3 Y2 F3 124.5(2) . .
O4 Y2 F1 74.89(19) . 2_765
F2 Y2 F1 86.40(19) . 2_765
O2 Y2 F1 137.28(18) . 2_765
O3 Y2 F1 149.30(18) . 2_765
F3 Y2 F1 72.15(19) . 2_765
O4 Y2 F1 138.32(19) . .
F2 Y2 F1 80.86(19) . .
O2 Y2 F1 75.69(18) . .
O3 Y2 F1 142.05(18) . .
F3 Y2 F1 72.0(2) . .
F1 Y2 F1 63.8(2) 2_765 .
O4 Y2 Y2 102.12(14) . 2_765
F2 Y2 Y2 110.70(13) . 2_765
O2 Y2 Y2 98.13(14) . 2_765
O3 Y2 Y2 164.56(14) . 2_765
F3 Y2 Y2 40.44(18) . 2_765
F1 Y2 Y2 41.70(11) 2_765 2_765
F1 Y2 Y2 41.56(11) . 2_765
O4 Y2 Y1 104.71(15) . 3_455
F2 Y2 Y1 106.92(13) . 3_455
O2 Y2 Y1 38.44(14) . 3_455
O3 Y2 Y1 39.65(14) . 3_455
F3 Y2 Y1 94.18(15) . 3_455
F1 Y2 Y1 166.26(13) 2_765 3_455
F1 Y2 Y1 114.12(13) . 3_455
Y2 Y2 Y1 127.03(3) 2_765 3_455
O4 Y2 Ba1 43.58(15) . 4_655
F2 Y2 Ba1 109.46(14) . 4_655
O2 Y2 Ba1 99.44(14) . 4_655
O3 Y2 Ba1 40.88(14) . 4_655
F3 Y2 Ba1 98.23(16) . 4_655
F1 Y2 Ba1 118.04(12) 2_765 4_655
F1 Y2 Ba1 169.40(13) . 4_655
Y2 Y2 Ba1 131.96(2) 2_765 4_655
Y1 Y2 Ba1 61.377(17) 3_455 4_655
O4 Y2 Ba1 131.75(16) . .
F2 Y2 Ba1 125.85(14) . .
O2 Y2 Ba1 36.91(14) . .
O3 Y2 Ba1 102.73(14) . .
F3 Y2 Ba1 47.67(4) . .
F1 Y2 Ba1 106.58(11) 2_765 .
F1 Y2 Ba1 61.08(13) . .
Y2 Y2 Ba1 64.884(19) 2_765 .
Y1 Y2 Ba1 63.084(15) 3_455 .
Ba1 Y2 Ba1 109.38(3) 4_655 .
O4 Y2 Ba1 43.98(14) . 2_765
F2 Y2 Ba1 136.05(14) . 2_765
O2 Y2 Ba1 123.44(14) . 2_765
O3 Y2 Ba1 108.73(14) . 2_765
F3 Y2 Ba1 47.62(4) . 2_765
F1 Y2 Ba1 61.06(13) 2_765 2_765
F1 Y2 Ba1 106.38(11) . 2_765
Y2 Y2 Ba1 64.82(2) 2_765 2_765
Y1 Y2 Ba1 108.82(3) 3_455 2_765
Ba1 Y2 Ba1 68.152(18) 4_655 2_765
Ba1 Y2 Ba1 93.19(2) . 2_765
Y2 F3 Y2 99.1(4) . 2_765
Y2 F3 Ba1 98.91(8) . 2_765
Y2 F3 Ba1 98.83(8) 2_765 2_765
Y2 F3 Ba1 98.83(8) . .
Y2 F3 Ba1 98.91(8) 2_765 .
Ba1 F3 Ba1 152.5(3) 2_765 .
Si1 O1 Y1 129.0(3) . .
Si1 O1 Ba1 113.9(3) . 4_645
Y1 O1 Ba1 105.4(2) . 4_645
Si1 O1 Ba1 108.2(3) . 2_755
Y1 O1 Ba1 93.67(19) . 2_755
Ba1 O1 Ba1 101.82(18) 4_645 2_755
Y2 F1 Y2 96.74(17) 2_765 .
Y2 F1 Ba1 131.1(2) 2_765 1_554
Y2 F1 Ba1 130.7(2) . 1_554
Si1 O2 Y2 130.5(3) 4_654 .
Si1 O2 Y1 97.3(3) 4_654 3_455
Y2 O2 Y1 105.5(2) . 3_455
Si1 O2 Ba1 100.2(3) 4_654 .
Y2 O2 Ba1 113.1(2) . .
Y1 O2 Ba1 107.9(2) 3_455 .
Si1 O3 Y2 142.0(3) 3_454 .
Si1 O3 Y1 96.5(2) 3_454 3_455
Y2 O3 Y1 102.8(2) . 3_455
Si1 O3 Ba1 103.4(3) 3_454 4_655
Y2 O3 Ba1 105.0(2) . 4_655
Y1 O3 Ba1 100.1(2) 3_455 4_655
Si1 O4 Y2 149.3(4) 1_564 .
Si1 O4 Ba1 96.8(2) 1_564 4_655
Y2 O4 Ba1 103.3(2) . 4_655
Si1 O4 Ba1 92.7(2) 1_564 2_765
Y2 O4 Ba1 104.70(19) . 2_765
Ba1 O4 Ba1 103.57(19) 4_655 2_765
O1 Si1 O4 114.6(3) . 1_546
O1 Si1 O3 111.7(3) . 3_556
O4 Si1 O3 108.4(3) 1_546 3_556
O1 Si1 O2 113.0(3) . 4_646
O4 Si1 O2 106.4(3) 1_546 4_646
O3 Si1 O2 101.8(3) 3_556 4_646
O1 Si1 Y1 130.2(2) . 1_556
O4 Si1 Y1 115.2(2) 1_546 1_556
O3 Si1 Y1 51.5(2) 3_556 1_556
O2 Si1 Y1 50.4(2) 4_646 1_556
O1 Si1 Ba1 132.0(2) . 4_646
O4 Si1 Ba1 55.1(2) 1_546 4_646
O3 Si1 Ba1 115.9(2) 3_556 4_646
O2 Si1 Ba1 51.4(2) 4_646 4_646
Y1 Si1 Ba1 78.81(5) 1_556 4_646
O1 Si1 Ba1 136.2(2) . 2_756
O4 Si1 Ba1 59.4(2) 1_546 2_756
O3 Si1 Ba1 49.3(2) 3_556 2_756
O2 Si1 Ba1 109.8(2) 4_646 2_756
Y1 Si1 Ba1 73.62(5) 1_556 2_756
Ba1 Si1 Ba1 83.08(5) 4_646 2_756
O1 Si1 Ba1 43.2(2) . 4_645
O4 Si1 Ba1 84.6(2) 1_546 4_645
O3 Si1 Ba1 154.5(2) 3_556 4_645
O2 Si1 Ba1 95.0(2) 4_646 4_645
Y1 Si1 Ba1 142.79(6) 1_556 4_645
Ba1 Si1 Ba1 89.60(5) 4_646 4_645
Ba1 Si1 Ba1 140.40(6) 2_756 4_645
O1 Si1 Ba1 48.3(2) . 2_755
O4 Si1 Ba1 87.6(2) 1_546 2_755
O3 Si1 Ba1 85.3(2) 3_556 2_755
O2 Si1 Ba1 161.0(2) 4_646 2_755
Y1 Si1 Ba1 134.94(6) 1_556 2_755
Ba1 Si1 Ba1 140.58(6) 4_646 2_755
Ba1 Si1 Ba1 88.24(4) 2_756 2_755
Ba1 Si1 Ba1 73.16(4) 4_645 2_755
Y2 F2 Y1 126.1(2) . 3_454
Y2 F2 Ba1 113.5(2) . 4_654
Y1 F2 Ba1 93.92(16) 3_454 4_654

loop_
_geom_bond_atom_site_label_1
_geom_bond_atom_site_label_2
_geom_bond_distance
_geom_bond_site_symmetry_2
Ba1 F1 2.592(5) 1_556
Ba1 O3 2.690(6) 4_645
Ba1 O2 2.705(6) .
Ba1 O4 2.813(6) 4_645
Ba1 O1 2.845(6) 4_655
Ba1 F2 2.932(5) 4_646
Ba1 O4 2.977(6) 2_765
Ba1 O1 3.016(6) 2_755
Ba1 F3 3.101(2) .
Ba1 Si1 3.408(2) 4_654
Ba1 Si1 3.454(2) 2_754
Y1 O1 2.314(6) 2_755
Y1 O1 2.314(6) .
Y1 O2 2.381(6) 4_645
Y1 O2 2.381(6) 3
Y1 F2 2.406(5) 3_556
Y1 F2 2.406(5) 4_646
Y1 O3 2.414(6) 3
Y1 O3 2.414(6) 4_645
Y1 Si1 3.063(2) 1_554
Y1 Si1 3.063(2) 2_754
Y2 O4 2.228(5) .
Y2 F2 2.243(5) .
Y2 O2 2.254(6) .
Y2 O3 2.307(6) .
Y2 F3 2.315(6) .
Y2 F1 2.354(5) 2_765
Y2 F1 2.360(5) .
F3 Y2 2.315(6) 2_765
F3 Ba1 3.101(2) 2_765
O1 Si1 1.613(6) .
O1 Ba1 2.845(6) 4_645
O1 Ba1 3.016(6) 2_755
F1 Y2 2.354(5) 2_765
F1 Ba1 2.592(5) 1_554
O2 Si1 1.648(6) 4_654
O2 Y1 2.381(6) 3_455
O3 Si1 1.631(6) 3_454
O3 Y1 2.414(6) 3_455
O3 Ba1 2.690(6) 4_655
O4 Si1 1.619(6) 1_564
O4 Ba1 2.813(6) 4_655
O4 Ba1 2.977(6) 2_765
Si1 O4 1.619(6) 1_546
Si1 O3 1.631(6) 3_556
Si1 O2 1.648(6) 4_646
Si1 Y1 3.063(2) 1_556
Si1 Ba1 3.408(2) 4_646
Si1 Ba1 3.454(2) 2_756
F2 Y1 2.406(5) 3_454
F2 Ba1 2.932(5) 4_654
